data_7213355
loop_
_publ_author_name
'Iorga, Bogdan'
'Ricard, Louis'
'Savignac, Philippe'

_publ_section_title
;
 Carbanionic displacement reactions at phosphorus. Part III.
 Cyanomethylphosphonate vs. cyanomethylenediphosphonate. Synthesis and
 solid-state structures
;
_journal_issue 19
_journal_name_full 'Journal of the Chemical Society, Perkin Transactions 1'
_journal_page_first 3311
_journal_paper_doi 10.1039/b003371p
_journal_year 2000
_chemical_formula_sum 'C38 H68 Li3 N3 O20 P6'
_chemical_formula_weight 1093.59
_chemical_name_systematic
; 
 ? 
;
_space_group_IT_number 4
_symmetry_cell_setting monoclinic
_symmetry_space_group_name_Hall 'P 2yb'
_symmetry_space_group_name_H-M 'P 1 21 1'
_atom_sites_solution_hydrogens geom
_atom_sites_solution_primary direct
_atom_sites_solution_secondary difmap
_audit_creation_method SHELXL-97
_cell_angle_alpha 90.00
_cell_angle_beta 101.141(2)
_cell_angle_gamma 90.00
_cell_formula_units_Z 2
_cell_length_a 10.5710(2)
_cell_length_b 19.5690(8)
_cell_length_c 13.0840(5)
_cell_measurement_reflns_used 367
_cell_measurement_temperature 293(2)
_cell_measurement_theta_max 18.0
_cell_measurement_theta_min 3.0
_cell_volume 2655.60(16)
_computing_structure_refinement 'SHELXL-97 (Sheldrick, 1997)'
_computing_structure_solution 'SHELXS-97 (Sheldrick, 1990)'
_diffrn_ambient_temperature 293(2)
_diffrn_measured_fraction_theta_full 0.998
_diffrn_measured_fraction_theta_max 0.998
_diffrn_measurement_device_type KappaCCD
_diffrn_radiation_monochromator graphite
_diffrn_radiation_source 'fine-focus sealed tube'
_diffrn_radiation_type MoK\a
_diffrn_radiation_wavelength 0.71070
_diffrn_reflns_av_R_equivalents 0.0000
_diffrn_reflns_av_sigmaI/netI 0.0459
_diffrn_reflns_limit_h_max 13
_diffrn_reflns_limit_h_min 0
_diffrn_reflns_limit_k_max 24
_diffrn_reflns_limit_k_min 0
_diffrn_reflns_limit_l_max 15
_diffrn_reflns_limit_l_min -16
_diffrn_reflns_number 5532
_diffrn_reflns_theta_full 26.28
_diffrn_reflns_theta_max 26.28
_diffrn_reflns_theta_min 2.08
_exptl_absorpt_coefficient_mu 0.275
_exptl_crystal_colour colorless
_exptl_crystal_density_diffrn 1.368
_exptl_crystal_density_method 'not measured'
_exptl_crystal_description plate
_exptl_crystal_F_000 1152
_exptl_crystal_size_max 0.16
_exptl_crystal_size_mid 0.10
_exptl_crystal_size_min 0.08
_refine_diff_density_max 0.277
_refine_diff_density_min -0.447
_refine_diff_density_rms 0.059
_refine_ls_abs_structure_details 'Flack H D (1983), Acta Cryst. A39, 876-881'
_refine_ls_abs_structure_Flack 0.14(8)
_refine_ls_extinction_method none
_refine_ls_goodness_of_fit_ref 1.032
_refine_ls_hydrogen_treatment mixed
_refine_ls_matrix_type full
_refine_ls_number_parameters 631
_refine_ls_number_reflns 5532
_refine_ls_number_restraints 1
_refine_ls_restrained_S_all 1.032
_refine_ls_R_factor_all 0.0513
_refine_ls_R_factor_gt 0.0408
_refine_ls_shift/su_max 0.019
_refine_ls_shift/su_mean 0.001
_refine_ls_structure_factor_coef Fsqd
_refine_ls_weighting_details 'calc w=1/[\s^2^(Fo^2^)+(0.0792P)^2^+0.0000P] where P=(Fo^2^+2Fc^2^)/3'
_refine_ls_weighting_scheme calc
_refine_ls_wR_factor_gt 0.1100
_refine_ls_wR_factor_ref 0.1158
_reflns_number_gt 4826
_reflns_number_total 5532
_reflns_threshold_expression >2sigma(I)
_cod_data_source_file b003371psup1.cif
_cod_data_source_block pocnli
_cod_depositor_comments
;
The following automatic conversions were performed:

'_symmetry_cell_setting' value 'Monoclinic' changed to 'monoclinic'
according to /home/saulius/struct/CIF-dictionaries/cif_core.dic
dictionary named 'cif_core.dic' version 2.4.2 from 2011-04-26.

Automatic conversion script
Id: cif_fix_values 1891 2012-01-12 08:04:46Z andrius 
;
_cod_original_sg_symbol_H-M 'P 21          '
_cod_database_code 7213355

loop_
_symmetry_equiv_pos_as_xyz
'x, y, z'
'-x, y+1/2, -z'

loop_
_atom_site_label
_atom_site_type_symbol
_atom_site_fract_x
_atom_site_fract_y
_atom_site_fract_z
_atom_site_U_iso_or_equiv
_atom_site_adp_type
_atom_site_occupancy
_atom_site_symmetry_multiplicity
_atom_site_calc_flag
P1 P 0.32302(9) 0.09546(6) 0.13717(8) 0.0349(2) Uani 1 1 d
P2 P 0.26883(9) 0.13327(6) 0.35195(8) 0.0361(2) Uani 1 1 d
P3 P 0.76811(9) 0.26757(6) 0.21007(8) 0.0358(2) Uani 1 1 d
P4 P 0.72313(9) 0.30192(6) 0.42662(8) 0.0355(2) Uani 1 1 d
P5 P 0.61688(9) 0.10314(6) -0.32115(8) 0.0377(2) Uani 1 1 d
P6 P 0.48176(10) 0.23244(6) -0.27464(8) 0.0376(2) Uani 1 1 d
O1 O 0.4506(2) 0.12913(18) 0.1664(2) 0.0445(7) Uani 1 1 d
O2 O 0.3362(3) 0.01722(16) 0.1072(2) 0.0462(7) Uani 1 1 d
O3 O 0.2365(3) 0.12767(16) 0.0364(2) 0.0410(7) Uani 1 1 d
O4 O 0.3968(3) 0.16666(18) 0.3750(2) 0.0451(7) Uani 1 1 d
O5 O 0.2545(3) 0.07434(16) 0.4315(2) 0.0411(7) Uani 1 1 d
O6 O 0.1553(3) 0.18348(18) 0.3604(3) 0.0482(7) Uani 1 1 d
O7 O 0.6581(3) 0.21899(17) 0.1979(2) 0.0425(7) Uani 1 1 d
O8 O 0.8998(3) 0.23048(19) 0.2104(2) 0.0495(8) Uani 1 1 d
O9 O 0.7574(3) 0.31954(16) 0.1155(2) 0.0392(7) Uani 1 1 d
O10 O 0.6164(3) 0.25105(18) 0.4106(2) 0.0485(8) Uani 1 1 d
O11 O 0.8364(3) 0.27995(15) 0.5186(2) 0.0412(7) Uani 1 1 d
O12 O 0.6817(3) 0.37418(17) 0.4624(2) 0.0482(7) Uani 1 1 d
O13 O 0.6194(3) 0.1312(2) -0.4253(2) 0.0542(8) Uani 1 1 d
O14 O 0.7485(3) 0.07085(18) -0.2655(3) 0.0513(8) Uani 1 1 d
O15 O 0.5181(3) 0.04268(17) -0.3258(3) 0.0493(8) Uani 1 1 d
O16 O 0.4599(3) 0.24738(19) -0.3882(2) 0.0542(8) Uani 1 1 d
O17 O 0.3507(3) 0.22159(17) -0.2339(2) 0.0439(7) Uani 1 1 d
O18 O 0.5476(3) 0.29374(17) -0.2038(3) 0.0503(8) Uani 1 1 d
O19 O 0.6449(3) 0.0936(2) 0.3714(3) 0.0605(9) Uani 1 1 d
O20 O 0.7366(3) 0.06808(18) 0.1848(3) 0.0537(8) Uani 1 1 d
N1 N 0.0066(3) 0.0410(2) 0.1815(3) 0.0499(9) Uani 1 1 d
N2 N 0.9568(5) 0.4130(3) 0.3359(4) 0.0856(18) Uani 1 1 d
N3 N 0.6078(4) 0.1359(2) -0.0410(3) 0.0501(9) Uani 1 1 d
C1 C 0.3585(5) 0.0007(3) 0.0033(4) 0.0515(11) Uani 1 1 d
C2 C 0.2568(4) 0.0313(3) -0.0820(3) 0.0448(10) Uani 1 1 d
C3 C 0.2599(4) 0.1081(3) -0.0664(3) 0.0439(10) Uani 1 1 d
C4 C 0.2291(3) 0.0968(2) 0.2300(3) 0.0393(9) Uani 1 1 d
C5 C 0.1070(4) 0.0655(2) 0.2034(3) 0.0376(9) Uani 1 1 d
C6 C 0.2145(4) 0.0884(3) 0.5291(3) 0.0461(11) Uani 1 1 d
C7 C 0.0940(4) 0.1328(3) 0.5137(3) 0.0452(10) Uani 1 1 d
C8 C 0.1222(4) 0.1979(3) 0.4622(4) 0.0537(12) Uani 1 1 d
C9 C 0.2946(6) 0.0146(3) -0.1854(4) 0.0675(15) Uani 1 1 d
C10 C 0.1221(5) 0.0033(4) -0.0790(4) 0.0694(16) Uani 1 1 d
C11 C -0.0221(4) 0.0959(3) 0.4509(4) 0.0605(13) Uani 1 1 d
C12 C 0.0651(5) 0.1495(3) 0.6229(4) 0.0654(15) Uani 1 1 d
C13 C 0.9310(4) 0.2065(3) 0.1137(4) 0.0484(11) Uani 1 1 d
C14 C 0.9235(4) 0.2643(3) 0.0340(3) 0.0448(10) Uani 1 1 d
C15 C 0.7893(4) 0.2949(2) 0.0175(3) 0.0419(10) Uani 1 1 d
C16 C 0.7903(4) 0.3167(2) 0.3192(3) 0.0430(10) Uani 1 1 d
C17 C 0.8830(5) 0.3703(3) 0.3276(4) 0.0568(13) Uani 1 1 d
C18 C 0.8296(4) 0.2958(2) 0.6258(3) 0.0448(10) Uani 1 1 d
C19 C 0.8109(4) 0.3718(2) 0.6394(3) 0.0409(9) Uani 1 1 d
C20 C 0.6852(4) 0.3909(2) 0.5710(4) 0.0469(11) Uani 1 1 d
C21 C 0.9415(6) 0.2311(3) -0.0696(4) 0.0680(15) Uani 1 1 d
C22 C 1.0264(5) 0.3172(3) 0.0721(5) 0.0685(15) Uani 1 1 d
C23 C 0.9241(5) 0.4120(3) 0.6114(4) 0.0580(13) Uani 1 1 d
C24 C 0.8015(5) 0.3858(3) 0.7535(4) 0.0611(14) Uani 1 1 d
C25 C 0.7824(5) 0.0023(3) -0.2949(5) 0.0723(17) Uani 1 1 d
C26 C 0.6780(6) -0.0497(3) -0.2842(6) 0.084(2) Uani 1 1 d
C27 C 0.5537(5) -0.0254(3) -0.3547(6) 0.0716(17) Uani 1 1 d
C28 C 0.5744(4) 0.1620(2) -0.2348(3) 0.0388(9) Uani 1 1 d
C29 C 0.5942(4) 0.1459(2) -0.1285(3) 0.0398(9) Uani 1 1 d
C30 C 0.4690(6) 0.3524(3) -0.1875(5) 0.0638(14) Uani 1 1 d
C31 C 0.3544(5) 0.3312(3) -0.1402(4) 0.0592(13) Uani 1 1 d
C32 C 0.2753(5) 0.2808(3) -0.2155(4) 0.0564(13) Uani 1 1 d
C33 C 0.2721(7) 0.3947(3) -0.1304(6) 0.085(2) Uani 1 1 d
C34 C 0.3998(7) 0.2980(4) -0.0324(5) 0.0793(18) Uani 1 1 d
C35 C 0.6640(10) -0.0572(5) -0.1710(8) 0.123(3) Uani 1 1 d
C36 C 0.7156(10) -0.1176(4) -0.3326(12) 0.160(5) Uani 1 1 d
C37 C 0.5897(7) 0.0295(5) 0.3690(6) 0.095(2) Uani 1 1 d
C38 C 0.6870(10) -0.0268(6) 0.4061(8) 0.128(3) Uani 1 1 d
Li1 Li 0.5142(7) 0.2049(4) 0.4971(5) 0.0426(16) Uani 1 1 d
Li2 Li 0.5422(8) 0.1832(4) 0.2952(6) 0.0518(19) Uani 1 1 d
Li3 Li 0.6130(6) 0.1352(4) 0.1166(5) 0.0427(16) Uani 1 1 d
H1A H 0.3588 -0.0486 -0.0049 0.062 Uiso 1 1 d
H1B H 0.4427 0.0176 -0.0037 0.062 Uiso 1 1 d
H3A H 0.3433 0.1255 -0.0747 0.053 Uiso 1 1 d
H3B H 0.1948 0.1290 -0.1197 0.053 Uiso 1 1 d
H4 H 0.2669 0.0534 0.2581 0.047 Uiso 1 1 d
H6A H 0.2839 0.1115 0.5757 0.055 Uiso 1 1 d
H6B H 0.1976 0.0456 0.5613 0.055 Uiso 1 1 d
H8A H 0.0473 0.2275 0.4530 0.065 Uiso 1 1 d
H8B H 0.1934 0.2214 0.5061 0.065 Uiso 1 1 d
H9A H 0.2250 0.0264 -0.2412 0.101 Uiso 1 1 d
H9B H 0.3125 -0.0334 -0.1880 0.101 Uiso 1 1 d
H9C H 0.3700 0.0402 -0.1918 0.101 Uiso 1 1 d
H10A H 0.1044 0.0087 -0.0103 0.104 Uiso 1 1 d
H10B H 0.1185 -0.0444 -0.0972 0.104 Uiso 1 1 d
H10C H 0.0589 0.0279 -0.1280 0.104 Uiso 1 1 d
H11A H -0.0963 0.1252 0.4434 0.091 Uiso 1 1 d
H11B H -0.0379 0.0549 0.4865 0.091 Uiso 1 1 d
H11C H -0.0054 0.0848 0.3834 0.091 Uiso 1 1 d
H12A H 0.1409 0.1680 0.6666 0.098 Uiso 1 1 d
H12B H 0.0399 0.1084 0.6542 0.098 Uiso 1 1 d
H12C H -0.0036 0.1823 0.6162 0.098 Uiso 1 1 d
H13A H 0.8715 0.1705 0.0853 0.058 Uiso 1 1 d
H13B H 1.0173 0.1875 0.1273 0.058 Uiso 1 1 d
H15A H 0.7838 0.3327 -0.0312 0.050 Uiso 1 1 d
H15B H 0.7267 0.2608 -0.0127 0.050 Uiso 1 1 d
H16 H 0.7200 0.3474 0.2887 0.052 Uiso 1 1 d
H18A H 0.9086 0.2812 0.6712 0.054 Uiso 1 1 d
H18B H 0.7584 0.2711 0.6452 0.054 Uiso 1 1 d
H20A H 0.6156 0.3671 0.5946 0.056 Uiso 1 1 d
H20B H 0.6709 0.4396 0.5771 0.056 Uiso 1 1 d
H21A H 0.9412 0.2661 -0.1214 0.102 Uiso 1 1 d
H21B H 0.8723 0.1997 -0.0934 0.102 Uiso 1 1 d
H21C H 1.0222 0.2071 -0.0592 0.102 Uiso 1 1 d
H22A H 1.0152 0.3346 0.1386 0.103 Uiso 1 1 d
H22B H 1.0189 0.3542 0.0230 0.103 Uiso 1 1 d
H22C H 1.1101 0.2968 0.0792 0.103 Uiso 1 1 d
H23A H 0.9237 0.4070 0.5383 0.087 Uiso 1 1 d
H23B H 1.0037 0.3944 0.6507 0.087 Uiso 1 1 d
H23C H 0.9159 0.4593 0.6276 0.087 Uiso 1 1 d
H24A H 0.7717 0.4317 0.7600 0.092 Uiso 1 1 d
H24B H 0.8853 0.3805 0.7973 0.092 Uiso 1 1 d
H24C H 0.7426 0.3542 0.7750 0.092 Uiso 1 1 d
H25A H 0.8632 -0.0112 -0.2510 0.087 Uiso 1 1 d
H25B H 0.7948 0.0030 -0.3665 0.087 Uiso 1 1 d
H27A H 0.5656 -0.0247 -0.4266 0.086 Uiso 1 1 d
H27B H 0.4844 -0.0569 -0.3503 0.086 Uiso 1 1 d
H28 H 0.6556 0.1873 -0.2279 0.047 Uiso 1 1 d
H30A H 0.4384 0.3752 -0.2534 0.077 Uiso 1 1 d
H30B H 0.5216 0.3847 -0.1412 0.077 Uiso 1 1 d
H32A H 0.2017 0.2657 -0.1868 0.068 Uiso 1 1 d
H32B H 0.2427 0.3035 -0.2810 0.068 Uiso 1 1 d
H33A H 0.2600 0.4204 -0.1943 0.128 Uiso 1 1 d
H33B H 0.3157 0.4230 -0.0743 0.128 Uiso 1 1 d
H33C H 0.1901 0.3811 -0.1168 0.128 Uiso 1 1 d
H34A H 0.3263 0.2817 -0.0066 0.119 Uiso 1 1 d
H34B H 0.4447 0.3315 0.0150 0.119 Uiso 1 1 d
H34C H 0.4565 0.2607 -0.0384 0.119 Uiso 1 1 d
H35A H 0.6196 -0.0181 -0.1510 0.184 Uiso 1 1 d
H35B H 0.7481 -0.0603 -0.1274 0.184 Uiso 1 1 d
H35C H 0.6160 -0.0978 -0.1634 0.184 Uiso 1 1 d
H36A H 0.7906 -0.1367 -0.2899 0.241 Uiso 1 1 d
H36B H 0.7346 -0.1079 -0.4013 0.241 Uiso 1 1 d
H36C H 0.6455 -0.1492 -0.3406 0.241 Uiso 1 1 d
H37A H 0.5458 0.0193 0.2983 0.114 Uiso 1 1 d
H37B H 0.5247 0.0296 0.4127 0.114 Uiso 1 1 d
H38A H 0.7386 -0.0352 0.3544 0.191 Uiso 1 1 d
H38B H 0.6432 -0.0682 0.4183 0.191 Uiso 1 1 d
H38C H 0.7427 -0.0130 0.4702 0.191 Uiso 1 1 d

loop_
_atom_site_aniso_label
_atom_site_aniso_U_11
_atom_site_aniso_U_22
_atom_site_aniso_U_33
_atom_site_aniso_U_23
_atom_site_aniso_U_13
_atom_site_aniso_U_12
P1 0.0296(4) 0.0458(6) 0.0282(5) 0.0012(4) 0.0027(4) -0.0028(4)
P2 0.0280(4) 0.0478(6) 0.0327(5) 0.0001(5) 0.0064(4) -0.0006(4)
P3 0.0360(5) 0.0437(6) 0.0279(5) 0.0041(5) 0.0067(4) -0.0041(4)
P4 0.0365(5) 0.0423(6) 0.0274(5) -0.0007(4) 0.0052(4) -0.0049(4)
P5 0.0359(5) 0.0483(6) 0.0291(5) -0.0019(5) 0.0069(4) -0.0004(4)
P6 0.0417(5) 0.0438(6) 0.0287(5) -0.0025(5) 0.0100(4) -0.0034(4)
O1 0.0316(13) 0.068(2) 0.0353(15) -0.0054(15) 0.0099(11) -0.0139(14)
O2 0.0571(17) 0.0429(17) 0.0378(16) 0.0079(14) 0.0075(13) 0.0071(14)
O3 0.0434(14) 0.0477(17) 0.0307(14) 0.0028(13) 0.0040(11) 0.0025(13)
O4 0.0359(14) 0.067(2) 0.0329(15) -0.0083(14) 0.0079(11) -0.0119(14)
O5 0.0419(14) 0.0492(18) 0.0357(15) 0.0064(13) 0.0159(12) 0.0097(13)
O6 0.0443(15) 0.0529(19) 0.0486(18) 0.0048(15) 0.0118(13) 0.0123(14)
O7 0.0459(15) 0.0536(18) 0.0311(15) -0.0056(13) 0.0153(12) -0.0125(13)
O8 0.0442(15) 0.063(2) 0.0427(17) 0.0161(16) 0.0115(12) 0.0088(15)
O9 0.0416(14) 0.0468(17) 0.0307(14) 0.0074(13) 0.0104(11) 0.0059(12)
O10 0.0507(16) 0.063(2) 0.0336(15) -0.0055(15) 0.0137(12) -0.0229(15)
O11 0.0488(15) 0.0446(17) 0.0290(14) -0.0030(12) 0.0043(11) 0.0083(13)
O12 0.0504(16) 0.0484(18) 0.0419(17) -0.0008(14) -0.0003(13) 0.0104(14)
O13 0.069(2) 0.065(2) 0.0325(16) -0.0028(16) 0.0195(14) 0.0030(17)
O14 0.0383(14) 0.060(2) 0.0522(19) -0.0102(16) 0.0008(13) 0.0042(14)
O15 0.0358(14) 0.0497(19) 0.062(2) -0.0041(16) 0.0082(13) -0.0034(13)
O16 0.074(2) 0.061(2) 0.0297(15) 0.0042(15) 0.0158(14) 0.0108(17)
O17 0.0409(14) 0.0496(18) 0.0439(17) -0.0067(14) 0.0145(12) -0.0048(13)
O18 0.0458(16) 0.0510(18) 0.0561(19) -0.0160(16) 0.0146(14) -0.0101(14)
O19 0.0547(18) 0.080(3) 0.0475(19) -0.0066(19) 0.0118(14) -0.0001(19)
O20 0.0511(17) 0.056(2) 0.055(2) 0.0060(17) 0.0133(14) 0.0065(15)
N1 0.0368(19) 0.060(3) 0.052(2) 0.0014(19) 0.0048(15) -0.0046(17)
N2 0.094(4) 0.099(4) 0.067(3) -0.006(3) 0.021(3) -0.061(3)
N3 0.055(2) 0.062(3) 0.033(2) 0.0002(18) 0.0085(16) 0.0010(19)
C1 0.060(3) 0.052(3) 0.044(3) -0.002(2) 0.014(2) 0.007(2)
C2 0.046(2) 0.053(3) 0.036(2) -0.005(2) 0.0087(17) -0.0045(19)
C3 0.048(2) 0.056(3) 0.028(2) 0.008(2) 0.0070(16) -0.002(2)
C4 0.0312(18) 0.049(2) 0.036(2) 0.003(2) 0.0037(15) -0.0057(18)
C5 0.0346(19) 0.047(2) 0.031(2) 0.0039(18) 0.0055(14) -0.0003(18)
C6 0.045(2) 0.066(3) 0.029(2) -0.001(2) 0.0109(16) 0.006(2)
C7 0.037(2) 0.061(3) 0.040(2) -0.003(2) 0.0140(16) 0.004(2)
C8 0.048(2) 0.054(3) 0.061(3) -0.007(2) 0.016(2) 0.009(2)
C9 0.083(4) 0.084(4) 0.037(3) -0.007(3) 0.018(2) -0.006(3)
C10 0.062(3) 0.093(5) 0.052(3) -0.014(3) 0.007(2) -0.029(3)
C11 0.039(2) 0.083(4) 0.060(3) -0.007(3) 0.013(2) -0.009(2)
C12 0.062(3) 0.086(4) 0.054(3) -0.012(3) 0.024(2) 0.003(3)
C13 0.048(2) 0.050(3) 0.050(3) 0.009(2) 0.019(2) 0.012(2)
C14 0.045(2) 0.051(3) 0.041(2) 0.000(2) 0.0163(17) 0.003(2)
C15 0.048(2) 0.047(3) 0.031(2) 0.0042(19) 0.0085(16) 0.0028(19)
C16 0.045(2) 0.054(3) 0.030(2) 0.0029(19) 0.0065(16) -0.0142(19)
C17 0.066(3) 0.073(4) 0.032(2) 0.003(2) 0.009(2) -0.025(3)
C18 0.058(3) 0.046(2) 0.028(2) -0.0030(19) 0.0028(17) 0.003(2)
C19 0.046(2) 0.044(2) 0.033(2) -0.0059(18) 0.0103(17) -0.0065(18)
C20 0.055(2) 0.049(3) 0.038(2) -0.008(2) 0.0125(19) 0.008(2)
C21 0.086(4) 0.070(4) 0.057(3) 0.006(3) 0.036(3) 0.016(3)
C22 0.049(3) 0.074(4) 0.087(4) 0.002(3) 0.024(3) -0.010(3)
C23 0.062(3) 0.065(3) 0.047(3) -0.011(2) 0.009(2) -0.020(3)
C24 0.074(3) 0.065(3) 0.048(3) -0.016(3) 0.020(2) -0.020(3)
C25 0.047(3) 0.075(4) 0.088(4) -0.018(3) -0.004(3) 0.017(3)
C26 0.067(3) 0.052(3) 0.126(6) -0.011(4) 0.000(4) 0.012(3)
C27 0.053(3) 0.047(3) 0.113(5) -0.016(3) 0.013(3) -0.007(2)
C28 0.040(2) 0.053(3) 0.0240(19) -0.0023(18) 0.0088(15) 0.0009(18)
C29 0.041(2) 0.048(3) 0.030(2) -0.0050(19) 0.0060(16) -0.0026(18)
C30 0.076(3) 0.041(3) 0.080(4) -0.016(3) 0.030(3) -0.011(2)
C31 0.063(3) 0.054(3) 0.065(3) -0.010(3) 0.022(2) 0.003(2)
C32 0.052(3) 0.062(3) 0.057(3) -0.008(2) 0.015(2) 0.007(2)
C33 0.104(5) 0.056(4) 0.104(6) -0.012(4) 0.042(4) 0.016(3)
C34 0.103(4) 0.089(5) 0.051(3) -0.010(3) 0.026(3) 0.012(4)
C35 0.149(8) 0.099(6) 0.112(7) 0.050(6) 0.006(6) 0.022(6)
C36 0.122(7) 0.061(5) 0.280(15) -0.041(7) -0.004(8) 0.032(5)
C37 0.089(5) 0.108(6) 0.083(5) 0.006(4) 0.008(4) -0.005(4)
C38 0.143(8) 0.115(7) 0.114(7) 0.014(6) -0.003(6) 0.019(7)
Li1 0.048(4) 0.056(4) 0.027(3) -0.002(3) 0.017(3) -0.012(3)
Li2 0.062(4) 0.057(5) 0.041(4) -0.013(4) 0.020(3) -0.013(4)
Li3 0.037(3) 0.057(4) 0.036(4) -0.008(3) 0.011(3) -0.006(3)

loop_
_atom_type_symbol
_atom_type_description
_atom_type_scat_dispersion_real
_atom_type_scat_dispersion_imag
_atom_type_scat_source
C C 0.0033 0.0016 'International Tables Vol C Tables 4.2.6.8 and 6.1.1.4'
H H 0.0000 0.0000 'International Tables Vol C Tables 4.2.6.8 and 6.1.1.4'
Li Li -0.0003 0.0001 'International Tables Vol C Tables 4.2.6.8 and 6.1.1.4'
N N 0.0061 0.0033 'International Tables Vol C Tables 4.2.6.8 and 6.1.1.4'
O O 0.0106 0.0060 'International Tables Vol C Tables 4.2.6.8 and 6.1.1.4'
P P 0.1023 0.0942 'International Tables Vol C Tables 4.2.6.8 and 6.1.1.4'

loop_
_geom_angle_atom_site_label_1
_geom_angle_atom_site_label_2
_geom_angle_atom_site_label_3
_geom_angle
_geom_angle_site_symmetry_1
_geom_angle_site_symmetry_3
O1 P1 O3 112.82(18) . .
O1 P1 O2 111.85(18) . .
O3 P1 O2 103.97(17) . .
O1 P1 C4 115.69(18) . .
O3 P1 C4 105.32(18) . .
O2 P1 C4 106.2(2) . .
O4 P2 O6 113.0(2) . .
O4 P2 O5 112.85(17) . .
O6 P2 O5 103.78(16) . .
O4 P2 C4 114.90(18) . .
O6 P2 C4 105.74(19) . .
O5 P2 C4 105.7(2) . .
O7 P3 O8 112.33(19) . .
O7 P3 O9 112.93(16) . .
O8 P3 O9 103.17(16) . .
O7 P3 C16 115.44(18) . .
O8 P3 C16 106.3(2) . .
O9 P3 C16 105.7(2) . .
O10 P4 O12 113.25(19) . .
O10 P4 O11 111.49(18) . .
O12 P4 O11 103.29(17) . .
O10 P4 C16 114.81(19) . .
O12 P4 C16 105.9(2) . .
O11 P4 C16 107.21(19) . .
O13 P5 O15 112.0(2) . .
O13 P5 O14 113.91(19) . .
O15 P5 O14 103.70(18) . .
O13 P5 C28 114.1(2) . .
O15 P5 C28 105.79(19) . .
O14 P5 C28 106.43(18) . .
O16 P6 O18 113.5(2) . .
O16 P6 O17 112.52(18) . .
O18 P6 O17 102.51(17) . .
O16 P6 C28 115.55(19) . .
O18 P6 C28 105.64(19) . .
O17 P6 C28 105.94(19) . .
P1 O1 Li3 139.0(3) . .
P1 O1 Li2 134.2(3) . .
Li3 O1 Li2 86.4(3) . .
C1 O2 P1 118.7(3) . .
C3 O3 P1 119.2(3) . .
P2 O4 Li1 137.8(3) . .
P2 O4 Li2 135.5(3) . .
Li1 O4 Li2 86.3(3) . .
C6 O5 P2 121.6(3) . .
C8 O6 P2 120.2(3) . .
P3 O7 Li3 134.0(3) . .
P3 O7 Li2 134.5(3) . .
Li3 O7 Li2 86.5(3) . .
C13 O8 P3 120.0(3) . .
C15 O9 P3 118.4(3) . .
P4 O10 Li1 136.4(3) . .
P4 O10 Li2 135.1(3) . .
Li1 O10 Li2 87.2(3) . .
C18 O11 P4 120.3(3) . .
C20 O12 P4 122.5(3) . .
P5 O13 Li1 129.6(3) . 1_554
C25 O14 P5 119.2(3) . .
C27 O15 P5 119.8(3) . .
P6 O16 Li1 133.7(3) . 1_554
C32 O17 P6 119.3(3) . .
C30 O18 P6 118.8(3) . .
C29 N3 Li3 168.9(5) . .
O2 C1 C2 112.3(4) . .
O2 C1 H1A 109.1 . .
C2 C1 H1A 109.2 . .
O2 C1 H1B 109.2 . .
C2 C1 H1B 109.2 . .
H1A C1 H1B 107.8 . .
C1 C2 C3 107.4(4) . .
C1 C2 C9 107.4(4) . .
C3 C2 C9 109.3(4) . .
C1 C2 C10 111.7(4) . .
C3 C2 C10 110.3(4) . .
C9 C2 C10 110.6(4) . .
O3 C3 C2 112.3(4) . .
O3 C3 H3A 109.2 . .
C2 C3 H3A 109.2 . .
O3 C3 H3B 109.2 . .
C2 C3 H3B 109.1 . .
H3A C3 H3B 107.8 . .
C5 C4 P1 116.5(3) . .
C5 C4 P2 117.1(3) . .
P1 C4 P2 126.3(2) . .
C5 C4 H4 90.2 . .
P1 C4 H4 90.2 . .
P2 C4 H4 90.1 . .
N1 C5 C4 178.8(5) . .
O5 C6 C7 111.8(3) . .
O5 C6 H6A 109.2 . .
C7 C6 H6A 109.2 . .
O5 C6 H6B 109.3 . .
C7 C6 H6B 109.3 . .
H6A C6 H6B 108.0 . .
C8 C7 C11 111.7(4) . .
C8 C7 C6 108.1(3) . .
C11 C7 C6 111.6(4) . .
C8 C7 C12 109.1(4) . .
C11 C7 C12 108.4(4) . .
C6 C7 C12 107.9(4) . .
O6 C8 C7 110.4(4) . .
O6 C8 H8A 109.5 . .
C7 C8 H8A 109.7 . .
O6 C8 H8B 109.5 . .
C7 C8 H8B 109.7 . .
H8A C8 H8B 108.1 . .
C2 C9 H9A 109.3 . .
C2 C9 H9B 109.3 . .
H9A C9 H9B 109.6 . .
C2 C9 H9C 109.4 . .
H9A C9 H9C 109.6 . .
H9B C9 H9C 109.6 . .
C2 C10 H10A 109.7 . .
C2 C10 H10B 109.5 . .
H10A C10 H10B 109.4 . .
C2 C10 H10C 109.5 . .
H10A C10 H10C 109.5 . .
H10B C10 H10C 109.3 . .
C7 C11 H11A 109.2 . .
C7 C11 H11B 109.4 . .
H11A C11 H11B 109.5 . .
C7 C11 H11C 109.4 . .
H11A C11 H11C 109.5 . .
H11B C11 H11C 109.8 . .
C7 C12 H12A 109.7 . .
C7 C12 H12B 109.6 . .
H12A C12 H12B 109.3 . .
C7 C12 H12C 109.7 . .
H12A C12 H12C 109.4 . .
H12B C12 H12C 109.3 . .
O8 C13 C14 111.5(4) . .
O8 C13 H13A 109.3 . .
C14 C13 H13A 109.4 . .
O8 C13 H13B 109.3 . .
C14 C13 H13B 109.3 . .
H13A C13 H13B 108.0 . .
C22 C14 C15 111.7(4) . .
C22 C14 C13 110.0(4) . .
C15 C14 C13 108.2(3) . .
C22 C14 C21 111.9(4) . .
C15 C14 C21 108.1(4) . .
C13 C14 C21 106.7(4) . .
O9 C15 C14 111.8(3) . .
O9 C15 H15A 109.1 . .
C14 C15 H15A 109.3 . .
O9 C15 H15B 109.2 . .
C14 C15 H15B 109.4 . .
H15A C15 H15B 107.9 . .
C17 C16 P3 117.5(3) . .
C17 C16 P4 116.6(3) . .
P3 C16 P4 125.5(3) . .
C17 C16 H16 92.0 . .
P3 C16 H16 91.9 . .
P4 C16 H16 92.1 . .
N2 C17 C16 178.9(5) . .
O11 C18 C19 110.8(4) . .
O11 C18 H18A 109.4 . .
C19 C18 H18A 109.5 . .
O11 C18 H18B 109.5 . .
C19 C18 H18B 109.5 . .
H18A C18 H18B 108.1 . .
C20 C19 C18 107.1(4) . .
C20 C19 C23 111.8(4) . .
C18 C19 C23 110.5(4) . .
C20 C19 C24 108.6(4) . .
C18 C19 C24 108.9(4) . .
C23 C19 C24 109.9(4) . .
O12 C20 C19 112.3(3) . .
O12 C20 H20A 109.0 . .
C19 C20 H20A 109.2 . .
O12 C20 H20B 109.1 . .
C19 C20 H20B 109.3 . .
H20A C20 H20B 107.9 . .
C14 C21 H21A 109.5 . .
C14 C21 H21B 109.8 . .
H21A C21 H21B 109.1 . .
C14 C21 H21C 109.8 . .
H21A C21 H21C 109.1 . .
H21B C21 H21C 109.5 . .
C14 C22 H22A 109.5 . .
C14 C22 H22B 109.6 . .
H22A C22 H22B 109.1 . .
C14 C22 H22C 109.8 . .
H22A C22 H22C 109.4 . .
H22B C22 H22C 109.5 . .
C19 C23 H23A 109.4 . .
C19 C23 H23B 109.4 . .
H23A C23 H23B 109.3 . .
C19 C23 H23C 109.6 . .
H23A C23 H23C 109.7 . .
H23B C23 H23C 109.5 . .
C19 C24 H24A 109.7 . .
C19 C24 H24B 109.5 . .
H24A C24 H24B 109.1 . .
C19 C24 H24C 109.8 . .
H24A C24 H24C 109.5 . .
H24B C24 H24C 109.3 . .
O14 C25 C26 111.7(4) . .
O14 C25 H25A 109.2 . .
C26 C25 H25A 109.4 . .
O14 C25 H25B 109.2 . .
C26 C25 H25B 109.3 . .
H25A C25 H25B 107.9 . .
C35 C26 C25 111.1(6) . .
C35 C26 C27 112.6(6) . .
C25 C26 C27 106.8(5) . .
C35 C26 C36 113.2(8) . .
C25 C26 C36 106.6(7) . .
C27 C26 C36 106.1(7) . .
O15 C27 C26 111.3(5) . .
O15 C27 H27A 109.1 . .
C26 C27 H27A 109.3 . .
O15 C27 H27B 109.4 . .
C26 C27 H27B 109.7 . .
H27A C27 H27B 107.9 . .
C29 C28 P6 116.7(3) . .
C29 C28 P5 119.3(3) . .
P6 C28 P5 122.8(2) . .
C29 C28 H28 93.6 . .
P6 C28 H28 93.6 . .
P5 C28 H28 93.6 . .
N3 C29 C28 176.6(5) . .
O18 C30 C31 111.5(4) . .
O18 C30 H30A 109.5 . .
C31 C30 H30A 109.4 . .
O18 C30 H30B 109.3 . .
C31 C30 H30B 109.2 . .
H30A C30 H30B 108.0 . .
C30 C31 C32 107.1(4) . .
C30 C31 C33 108.8(5) . .
C32 C31 C33 109.2(5) . .
C30 C31 C34 110.8(5) . .
C32 C31 C34 110.7(5) . .
C33 C31 C34 110.2(5) . .
O17 C32 C31 111.9(4) . .
O17 C32 H32A 109.1 . .
C31 C32 H32A 109.1 . .
O17 C32 H32B 109.3 . .
C31 C32 H32B 109.4 . .
H32A C32 H32B 107.9 . .
C31 C33 H33A 109.4 . .
C31 C33 H33B 109.4 . .
H33A C33 H33B 109.0 . .
C31 C33 H33C 109.8 . .
H33A C33 H33C 109.6 . .
H33B C33 H33C 109.7 . .
C31 C34 H34A 109.4 . .
C31 C34 H34B 109.3 . .
H34A C34 H34B 109.3 . .
C31 C34 H34C 109.6 . .
H34A C34 H34C 109.7 . .
H34B C34 H34C 109.5 . .
C26 C35 H35A 109.4 . .
C26 C35 H35B 109.4 . .
H35A C35 H35B 109.5 . .
C26 C35 H35C 109.5 . .
H35A C35 H35C 109.6 . .
H35B C35 H35C 109.5 . .
C26 C36 H36A 110.2 . .
C26 C36 H36B 108.8 . .
H36A C36 H36B 108.6 . .
C26 C36 H36C 110.1 . .
H36A C36 H36C 110.4 . .
H36B C36 H36C 108.5 . .
O19 C37 C38 113.2(6) . .
O19 C37 H37A 109.3 . .
C38 C37 H37A 108.9 . .
O19 C37 H37B 109.2 . .
C38 C37 H37B 108.9 . .
H37A C37 H37B 107.3 . .
C37 C38 H38A 109.8 . .
C37 C38 H38B 110.2 . .
H38A C38 H38B 109.3 . .
C37 C38 H38C 109.6 . .
H38A C38 H38C 108.9 . .
H38B C38 H38C 108.9 . .
O16 Li1 O10 123.2(4) 1_556 .
O16 Li1 O4 124.6(4) 1_556 .
O10 Li1 O4 92.2(3) . .
O16 Li1 O13 98.0(3) 1_556 1_556
O10 Li1 O13 108.6(4) . 1_556
O4 Li1 O13 110.0(4) . 1_556
O4 Li2 O10 86.8(3) . .
O4 Li2 O7 165.6(5) . .
O10 Li2 O7 92.7(3) . .
O4 Li2 O1 93.2(3) . .
O10 Li2 O1 170.1(5) . .
O7 Li2 O1 84.9(3) . .
O20 Li3 O1 111.2(4) . .
O20 Li3 O7 104.2(3) . .
O1 Li3 O7 90.4(3) . .
O20 Li3 N3 110.5(4) . .
O1 Li3 N3 118.7(4) . .
O7 Li3 N3 119.8(4) . .

loop_
_geom_bond_atom_site_label_1
_geom_bond_atom_site_label_2
_geom_bond_distance
_geom_bond_site_symmetry_2
P1 O1 1.483(3) .
P1 O3 1.583(3) .
P1 O2 1.593(3) .
P1 C4 1.711(4) .
P2 O4 1.480(3) .
P2 O6 1.571(3) .
P2 O5 1.580(3) .
P2 C4 1.724(4) .
P3 O7 1.487(3) .
P3 O8 1.569(3) .
P3 O9 1.589(3) .
P3 C16 1.700(5) .
P4 O10 1.489(3) .
P4 O12 1.578(3) .
P4 O11 1.585(3) .
P4 C16 1.717(4) .
P5 O13 1.474(3) .
P5 O15 1.571(3) .
P5 O14 1.572(3) .
P5 C28 1.732(4) .
P6 O16 1.487(3) .
P6 O18 1.591(3) .
P6 O17 1.592(3) .
P6 C28 1.712(5) .
O1 Li3 1.954(7) .
O1 Li2 2.065(8) .
O2 C1 1.460(6) .
O3 C3 1.465(5) .
O4 Li1 1.971(8) .
O4 Li2 2.045(8) .
O5 C6 1.447(5) .
O6 C8 1.468(6) .
O7 Li3 1.962(8) .
O7 Li2 2.052(8) .
O8 C13 1.446(6) .
O9 C15 1.468(5) .
O10 Li1 1.932(7) .
O10 Li2 2.050(8) .
O11 C18 1.451(5) .
O12 C20 1.452(5) .
O13 Li1 1.978(9) 1_554
O14 C25 1.459(7) .
O15 C27 1.453(7) .
O16 Li1 1.899(8) 1_554
O17 C32 1.453(6) .
O18 C30 1.456(6) .
O19 C37 1.380(10) .
O20 Li3 1.944(8) .
N1 C5 1.149(5) .
N2 C17 1.135(6) .
N3 C29 1.142(6) .
N3 Li3 2.053(8) .
C1 C2 1.515(7) .
C1 H1A 0.9709 .
C1 H1B 0.9702 .
C2 C3 1.516(7) .
C2 C9 1.519(7) .
C2 C10 1.532(7) .
C3 H3A 0.9701 .
C3 H3B 0.9712 .
C4 C5 1.410(5) .
C4 H4 0.9788 .
C6 C7 1.523(6) .
C6 H6A 0.9703 .
C6 H6B 0.9688 .
C7 C8 1.498(7) .
C7 C11 1.520(7) .
C7 C12 1.553(6) .
C8 H8A 0.9701 .
C8 H8B 0.9701 .
C9 H9A 0.9592 .
C9 H9B 0.9599 .
C9 H9C 0.9587 .
C10 H10A 0.9588 .
C10 H10B 0.9617 .
C10 H10C 0.9609 .
C11 H11A 0.9621 .
C11 H11B 0.9579 .
C11 H11C 0.9582 .
C12 H12A 0.9607 .
C12 H12B 0.9617 .
C12 H12C 0.9606 .
C13 C14 1.530(7) .
C13 H13A 0.9694 .
C13 H13B 0.9701 .
C14 C22 1.514(7) .
C14 C15 1.517(6) .
C14 C21 1.547(7) .
C15 H15A 0.9706 .
C15 H15B 0.9694 .
C16 C17 1.425(6) .
C16 H16 0.9789 .
C18 C19 1.515(7) .
C18 H18A 0.9701 .
C18 H18B 0.9691 .
C19 C20 1.499(6) .
C19 C23 1.533(6) .
C19 C24 1.539(7) .
C20 H20A 0.9705 .
C20 H20B 0.9697 .
C21 H21A 0.9641 .
C21 H21B 0.9597 .
C21 H21C 0.9598 .
C22 H22A 0.9627 .
C22 H22B 0.9616 .
C22 H22C 0.9580 .
C23 H23A 0.9604 .
C23 H23B 0.9618 .
C23 H23C 0.9575 .
C24 H24A 0.9607 .
C24 H24B 0.9636 .
C24 H24C 0.9589 .
C25 C26 1.528(9) .
C25 H25A 0.9698 .
C25 H25B 0.9708 .
C26 C35 1.524(12) .
C26 C27 1.529(8) .
C26 C36 1.556(11) .
C27 H27A 0.9731 .
C27 H27B 0.9680 .
C28 C29 1.403(6) .
C28 H28 0.9790 .
C30 C31 1.521(8) .
C30 H30A 0.9685 .
C30 H30B 0.9718 .
C31 C32 1.524(8) .
C31 C33 1.537(8) .
C31 C34 1.543(9) .
C32 H32A 0.9723 .
C32 H32B 0.9683 .
C33 H33A 0.9633 .
C33 H33B 0.9622 .
C33 H33C 0.9556 .
C34 H34A 0.9600 .
C34 H34B 0.9618 .
C34 H34C 0.9574 .
C35 H35A 0.9593 .
C35 H35B 0.9607 .
C35 H35C 0.9588 .
C36 H36A 0.9538 .
C36 H36B 0.9763 .
C36 H36C 0.9550 .
C37 C38 1.522(12) .
C37 H37A 0.9722 .
C37 H37B 0.9745 .
C38 H38A 0.9611 .
C38 H38B 0.9610 .
C38 H38C 0.9651 .
Li1 O16 1.899(8) 1_556
Li1 O13 1.978(9) 1_556
